data_7039065
loop_
_publ_author_name
'Li, Yu-Ling'
'Zhao, Dan'
'Zhao, Yue'
'Wang, Peng'
'Wang, Huai-Wei'
'Sun, Wei-Yin'

_publ_section_title
;
 Synthesis, structure, and magnetic and catalytic properties of metal
 frameworks with 2,2'-dinitro-4,4'-biphenyldicarboxylate and
 imidazole-containing tripodal ligands.
;
_journal_issue 21
_journal_name_full 'Dalton transactions (Cambridge, England : 2003)'
_journal_page_first 8816
_journal_page_last 8823
_journal_paper_doi 10.1039/c6dt00568c
_journal_volume 45
_journal_year 2016
_chemical_formula_moiety 'C29 H20 Cd N8 O9, C3H7NO, H2O'
_chemical_formula_sum 'C32 H29 Cd N9 O11'
_chemical_formula_weight 828.04
_space_group_crystal_system triclinic
_space_group_IT_number 2
_space_group_name_Hall '-P 1'
_space_group_name_H-M_alt 'P -1'
_symmetry_space_group_name_Hall '-P 1'
_symmetry_space_group_name_H-M 'P -1'
_atom_sites_solution_hydrogens mixed
_audit_creation_method SHELXL-2014/7
_audit_update_record
;
2016-03-20 deposited with the CCDC.
2016-04-13 downloaded from the CCDC.
;
_cell_angle_alpha 86.182(5)
_cell_angle_beta 82.757(5)
_cell_angle_gamma 73.610(5)
_cell_formula_units_Z 2
_cell_length_a 8.377(5)
_cell_length_b 13.546(5)
_cell_length_c 16.303(5)
_cell_measurement_reflns_used 8471
_cell_measurement_temperature 293(2)
_cell_measurement_theta_max 27.55
_cell_measurement_theta_min 2.52
_cell_volume 1759.7(13)
_computing_cell_refinement 'Bruker SMART'
_computing_data_collection 'Bruker SMART'
_computing_data_reduction 'Bruker SAINT'
_computing_molecular_graphics 'Bruker SHELXTL'
_computing_publication_material 'Bruker SHELXTL'
_computing_structure_refinement 'SHELXL-2014/7 (Sheldrick, 2014)'
_computing_structure_solution 'SHELXS-2014/7 (Sheldrick, 2014)'
_diffrn_ambient_temperature 293(2)
_diffrn_measured_fraction_theta_full 0.989
_diffrn_measured_fraction_theta_max 0.986
_diffrn_measurement_device_type 'CCD area detector'
_diffrn_measurement_method 'phi and omega scans'
_diffrn_radiation_type MoK\a
_diffrn_radiation_wavelength 0.71069
_diffrn_reflns_av_R_equivalents 0.0123
_diffrn_reflns_av_unetI/netI 0.0215
_diffrn_reflns_Laue_measured_fraction_full 0.989
_diffrn_reflns_Laue_measured_fraction_max 0.986
_diffrn_reflns_limit_h_max 10
_diffrn_reflns_limit_h_min -10
_diffrn_reflns_limit_k_max 17
_diffrn_reflns_limit_k_min -16
_diffrn_reflns_limit_l_max 21
_diffrn_reflns_limit_l_min -9
_diffrn_reflns_number 11913
_diffrn_reflns_point_group_measured_fraction_full 0.989
_diffrn_reflns_point_group_measured_fraction_max 0.986
_diffrn_reflns_theta_full 25.240
_diffrn_reflns_theta_max 27.544
_diffrn_reflns_theta_min 1.260
_diffrn_source 'fine-focus sealed tube'
_exptl_absorpt_coefficient_mu 0.693
_exptl_absorpt_correction_T_max 0.860
_exptl_absorpt_correction_T_min 0.843
_exptl_absorpt_correction_type multi-scan
_exptl_absorpt_process_details sadabs
_exptl_crystal_colour colorless
_exptl_crystal_density_diffrn 1.563
_exptl_crystal_description platelet
_exptl_crystal_F_000 840
_exptl_crystal_size_max 0.260
_exptl_crystal_size_mid 0.240
_exptl_crystal_size_min 0.220
_refine_diff_density_max 0.686
_refine_diff_density_min -0.504
_refine_diff_density_rms 0.059
_refine_ls_extinction_method none
_refine_ls_goodness_of_fit_ref 1.038
_refine_ls_hydrogen_treatment constr
_refine_ls_matrix_type full
_refine_ls_number_parameters 480
_refine_ls_number_reflns 7993
_refine_ls_number_restraints 0
_refine_ls_restrained_S_all 1.038
_refine_ls_R_factor_all 0.0303
_refine_ls_R_factor_gt 0.0272
_refine_ls_shift/su_max 0.001
_refine_ls_shift/su_mean 0.000
_refine_ls_structure_factor_coef Fsqd
_refine_ls_weighting_details 'w=1/[\s^2^(Fo^2^)+(0.0390P)^2^+1.0017P] where P=(Fo^2^+2Fc^2^)/3'
_refine_ls_weighting_scheme calc
_refine_ls_wR_factor_gt 0.0714
_refine_ls_wR_factor_ref 0.0735
_reflns_Friedel_coverage 0.000
_reflns_number_gt 7355
_reflns_number_total 7993
_reflns_threshold_expression 'I > 2\s(I)'
_cod_data_source_file c6dt00568c2.cif
_cod_data_source_block 4
_cod_depositor_comments 'Adding full bibliography for 7039062--7039065.cif.'
_cod_database_code 7039065
_shelx_shelxl_version_number 2014/7
_shelx_space_group_comment
;
The symmetry employed for this shelxl refinement is uniquely defined
by the following loop, which should always be used as a source of
symmetry information in preference to the above space-group names.
They are only intended as comments.
;
_shelx_estimated_absorpt_t_min 0.840
_shelx_estimated_absorpt_t_max 0.862

loop_
_space_group_symop_operation_xyz
'x, y, z'
'-x, -y, -z'

loop_
_atom_site_label
_atom_site_type_symbol
_atom_site_fract_x
_atom_site_fract_y
_atom_site_fract_z
_atom_site_U_iso_or_equiv
_atom_site_adp_type
_atom_site_occupancy
_atom_site_site_symmetry_order
_atom_site_calc_flag
_atom_site_refinement_flags_posn
_atom_site_refinement_flags_adp
Cd1 Cd -0.06809(2) 0.20103(2) 0.80765(2) 0.02679(5) Uani 1 1 d . .
N1 N -0.0830(2) 0.03526(12) 0.79352(10) 0.0312(3) Uani 1 1 d . .
N2 N -0.1360(2) -0.11346(12) 0.82392(10) 0.0278(3) Uani 1 1 d . .
N3 N -0.0360(2) 0.35921(13) 0.83171(12) 0.0381(4) Uani 1 1 d . .
N4 N -0.0673(2) -0.48014(12) 0.86116(12) 0.0359(4) Uani 1 1 d . .
N5 N -0.3530(2) 0.24041(13) 0.84539(11) 0.0347(4) Uani 1 1 d . .
N6 N -0.4285(2) -0.24468(12) 1.06422(10) 0.0296(3) Uani 1 1 d . .
N7 N 0.6852(3) 0.09594(19) 0.49990(12) 0.0523(5) Uani 1 1 d . .
N8 N 0.6673(3) 0.30542(16) 0.35141(12) 0.0451(5) Uani 1 1 d . .
N9 N 0.3715(4) 0.5538(3) 0.3307(2) 0.0892(10) Uani 1 1 d . .
O1 O -0.0255(2) 0.22319(14) 0.66324(10) 0.0474(4) Uani 1 1 d . .
O2 O 0.2037(2) 0.16113(13) 0.72493(9) 0.0435(4) Uani 1 1 d . .
O3 O 0.7510(2) 0.05366(13) 0.04988(10) 0.0471(4) Uani 1 1 d . .
O4 O 0.8225(2) 0.19929(13) 0.05672(9) 0.0468(4) Uani 1 1 d . .
O5 O 0.7341(3) 0.0459(3) 0.55978(17) 0.1257(14) Uani 1 1 d . .
O6 O 0.7789(3) 0.1057(3) 0.44107(14) 0.1122(12) Uani 1 1 d . .
O7 O 0.5732(3) 0.33850(17) 0.41298(12) 0.0675(6) Uani 1 1 d . .
O8 O 0.7918(3) 0.33371(18) 0.32685(13) 0.0689(6) Uani 1 1 d . .
O9 O 0.4780(5) 0.4712(3) 0.2128(2) 0.1221(13) Uani 1 1 d . .
O1W O 0.04660(19) 0.14192(11) 0.92709(9) 0.0361(3) Uani 1 1 d . .
H1A H -0.0146 0.1556 0.9695 0.054 Uiso 1 1 d R U
H1B H 0.1008 0.0740 0.9315 0.054 Uiso 1 1 d R U
O2W O 0.6815(3) 0.41562(17) 0.06069(14) 0.0780(7) Uani 1 1 d . .
H2WB H 0.6131 0.4319 0.1077 0.094 Uiso 1 1 d R U
H2WA H 0.7368 0.3451 0.0668 0.094 Uiso 1 1 d R U
C1 C -0.2844(2) -0.17942(14) 0.94368(12) 0.0293(4) Uani 1 1 d . .
H1 H -0.3332 -0.1128 0.9618 0.035 Uiso 1 1 calc R U
C2 C -0.1763(2) -0.19722(13) 0.87115(12) 0.0276(4) Uani 1 1 d . .
C3 C -0.1064(3) -0.29683(14) 0.84341(13) 0.0323(4) Uani 1 1 d . .
H3 H -0.0350 -0.3084 0.7943 0.039 Uiso 1 1 calc R U
C4 C -0.1441(3) -0.37843(14) 0.88961(13) 0.0326(4) Uani 1 1 d . .
C5 C -0.2485(3) -0.36351(15) 0.96335(13) 0.0341(4) Uani 1 1 d . .
H5 H -0.2710 -0.4189 0.9948 0.041 Uiso 1 1 calc R U
C6 C -0.3182(2) -0.26339(14) 0.98872(12) 0.0293(4) Uani 1 1 d . .
C7 C -0.1306(3) -0.02375(14) 0.85332(12) 0.0297(4) Uani 1 1 d . .
H7 H -0.1570 -0.0061 0.9085 0.036 Uiso 1 1 calc R U
C8 C -0.0556(3) -0.01844(15) 0.72219(12) 0.0331(4) Uani 1 1 d . .
H8 H -0.0213 0.0050 0.6699 0.040 Uiso 1 1 calc R U
C9 C -0.0865(3) -0.11070(16) 0.73997(13) 0.0362(4) Uani 1 1 d . .
H9 H -0.0763 -0.1621 0.7030 0.043 Uiso 1 1 calc R U
C10 C -0.1347(3) 0.43993(15) 0.86991(14) 0.0375(5) Uani 1 1 d . .
H10 H -0.2381 0.4418 0.8993 0.045 Uiso 1 1 calc R U
C11 C 0.1027(3) 0.38816(17) 0.79752(18) 0.0520(7) Uani 1 1 d . .
H11 H 0.1949 0.3460 0.7668 0.062 Uiso 1 1 calc R U
C12 C 0.0855(3) -0.51332(17) 0.81499(19) 0.0540(7) Uani 1 1 d . .
H12 H 0.1618 -0.4754 0.7990 0.065 Uiso 1 1 calc R U
C13 C -0.4313(3) 0.27495(15) 0.91747(13) 0.0324(4) Uani 1 1 d . .
H13 H -0.3944 0.3149 0.9511 0.039 Uiso 1 1 calc R U
C14 C -0.4502(3) 0.18592(18) 0.81660(14) 0.0401(5) Uani 1 1 d . .
H14 H -0.4262 0.1528 0.7665 0.048 Uiso 1 1 calc R U
C15 C -0.4153(3) -0.18794(18) 1.12818(14) 0.0408(5) Uani 1 1 d . .
H15 H -0.3307 -0.1571 1.1326 0.049 Uiso 1 1 calc R U
C16 C 0.1309(3) 0.18993(16) 0.66226(13) 0.0369(5) Uani 1 1 d . .
C17 C 0.2361(3) 0.18628(17) 0.57936(12) 0.0373(5) Uani 1 1 d . .
C18 C 0.1623(3) 0.2237(2) 0.50740(15) 0.0491(6) Uani 1 1 d . .
H18 H 0.0468 0.2511 0.5096 0.059 Uiso 1 1 calc R U
C19 C 0.2627(3) 0.2197(2) 0.43240(14) 0.0490(6) Uani 1 1 d . .
H19 H 0.2126 0.2456 0.3848 0.059 Uiso 1 1 calc R U
C20 C 0.4358(3) 0.17809(17) 0.42608(12) 0.0365(4) Uani 1 1 d . .
C21 C 0.5046(3) 0.14179(17) 0.49914(13) 0.0367(4) Uani 1 1 d . .
C22 C 0.4071(3) 0.14623(17) 0.57488(13) 0.0382(5) Uani 1 1 d . .
H22 H 0.4574 0.1221 0.6227 0.046 Uiso 1 1 calc R U
C23 C 0.5265(3) 0.16829(17) 0.34040(12) 0.0341(4) Uani 1 1 d . .
C24 C 0.5013(3) 0.09525(17) 0.29138(13) 0.0393(5) Uani 1 1 d . .
H24 H 0.4336 0.0540 0.3136 0.047 Uiso 1 1 calc R U
C25 C 0.5746(3) 0.08209(17) 0.21011(13) 0.0374(4) Uani 1 1 d . .
H25 H 0.5583 0.0311 0.1793 0.045 Uiso 1 1 calc R U
C26 C 0.6718(3) 0.14462(16) 0.17467(12) 0.0322(4) Uani 1 1 d . .
C27 C 0.6984(3) 0.21826(16) 0.22235(12) 0.0345(4) Uani 1 1 d . .
H27 H 0.7638 0.2606 0.1996 0.041 Uiso 1 1 calc R U
C28 C 0.6276(3) 0.22862(16) 0.30382(12) 0.0344(4) Uani 1 1 d . .
C29 C 0.7538(3) 0.13130(17) 0.08591(12) 0.0359(4) Uani 1 1 d . .
C30 C 0.4702(7) 0.5277(4) 0.2609(3) 0.1154(18) Uani 1 1 d . .
H30 H 0.5498 0.5641 0.2496 0.138 Uiso 1 1 calc R U
C31 C 0.2360(7) 0.5119(5) 0.3551(5) 0.154(3) Uani 1 1 d . .
H31A H 0.1329 0.5628 0.3467 0.231 Uiso 1 1 calc R U
H31B H 0.2355 0.4910 0.4125 0.231 Uiso 1 1 calc R U
H31C H 0.2474 0.4532 0.3226 0.231 Uiso 1 1 calc R U
C32 C 0.4047(9) 0.6247(5) 0.3811(4) 0.168(3) Uani 1 1 d . .
H32A H 0.5176 0.6284 0.3664 0.252 Uiso 1 1 calc R U
H32B H 0.3907 0.6026 0.4381 0.252 Uiso 1 1 calc R U
H32C H 0.3284 0.6914 0.3731 0.252 Uiso 1 1 calc R U

loop_
_atom_site_aniso_label
_atom_site_aniso_U_11
_atom_site_aniso_U_22
_atom_site_aniso_U_33
_atom_site_aniso_U_23
_atom_site_aniso_U_13
_atom_site_aniso_U_12
Cd1 0.03297(8) 0.02102(7) 0.02602(8) -0.00367(5) 0.00907(5) -0.01157(5)
N1 0.0414(9) 0.0231(7) 0.0288(8) -0.0021(6) 0.0033(7) -0.0114(7)
N2 0.0337(8) 0.0226(7) 0.0278(8) -0.0039(6) 0.0026(6) -0.0108(6)
N3 0.0439(10) 0.0234(8) 0.0468(10) -0.0066(7) 0.0092(8) -0.0139(7)
N4 0.0391(9) 0.0218(8) 0.0466(10) -0.0074(7) 0.0122(8) -0.0140(7)
N5 0.0337(9) 0.0348(9) 0.0351(9) -0.0058(7) 0.0075(7) -0.0127(7)
N6 0.0311(8) 0.0272(8) 0.0308(8) -0.0038(6) 0.0062(7) -0.0120(6)
N7 0.0407(11) 0.0731(15) 0.0328(10) 0.0061(10) 0.0005(8) -0.0027(10)
N8 0.0578(12) 0.0503(11) 0.0296(9) -0.0082(8) 0.0056(8) -0.0219(10)
N9 0.079(2) 0.091(2) 0.074(2) -0.0025(17) 0.0012(17) 0.0096(17)
O1 0.0451(9) 0.0556(10) 0.0353(8) -0.0004(7) 0.0141(7) -0.0121(8)
O2 0.0538(10) 0.0486(9) 0.0256(7) -0.0038(6) 0.0116(7) -0.0165(7)
O3 0.0602(10) 0.0440(9) 0.0307(8) -0.0100(7) 0.0033(7) -0.0058(8)
O4 0.0582(10) 0.0493(9) 0.0279(7) -0.0037(7) 0.0140(7) -0.0143(8)
O5 0.0552(14) 0.218(4) 0.0684(16) 0.061(2) -0.0062(12) 0.0047(18)
O6 0.0397(11) 0.207(3) 0.0500(12) 0.0377(16) 0.0113(10) 0.0129(15)
O7 0.0882(15) 0.0773(14) 0.0423(10) -0.0287(10) 0.0234(10) -0.0387(12)
O8 0.0783(14) 0.0849(15) 0.0585(12) -0.0251(11) 0.0178(10) -0.0525(12)
O9 0.147(3) 0.091(2) 0.091(2) -0.0176(18) 0.008(2) 0.022(2)
O1W 0.0424(8) 0.0387(8) 0.0262(7) -0.0041(6) 0.0058(6) -0.0131(6)
O2W 0.116(2) 0.0530(12) 0.0618(13) 0.0029(10) 0.0030(13) -0.0240(12)
C1 0.0313(9) 0.0220(8) 0.0336(10) -0.0048(7) 0.0032(8) -0.0078(7)
C2 0.0313(9) 0.0212(8) 0.0318(9) -0.0013(7) 0.0016(7) -0.0116(7)
C3 0.0366(10) 0.0254(9) 0.0352(10) -0.0068(8) 0.0099(8) -0.0138(8)
C4 0.0345(10) 0.0213(8) 0.0418(11) -0.0077(8) 0.0081(8) -0.0110(7)
C5 0.0381(10) 0.0239(9) 0.0396(11) -0.0015(8) 0.0081(9) -0.0129(8)
C6 0.0284(9) 0.0282(9) 0.0312(9) -0.0048(7) 0.0065(7) -0.0112(7)
C7 0.0400(10) 0.0222(8) 0.0276(9) -0.0035(7) 0.0029(8) -0.0120(7)
C8 0.0437(11) 0.0291(9) 0.0269(9) -0.0021(7) 0.0034(8) -0.0134(8)
C9 0.0504(12) 0.0326(10) 0.0283(10) -0.0075(8) 0.0033(9) -0.0176(9)
C10 0.0423(11) 0.0235(9) 0.0468(12) -0.0062(8) 0.0122(9) -0.0154(8)
C11 0.0447(13) 0.0307(11) 0.0776(18) -0.0184(11) 0.0233(12) -0.0150(9)
C12 0.0434(13) 0.0308(11) 0.0858(19) -0.0182(12) 0.0264(13) -0.0179(10)
C13 0.0330(10) 0.0319(9) 0.0338(10) -0.0047(8) 0.0048(8) -0.0143(8)
C14 0.0380(11) 0.0496(12) 0.0346(11) -0.0142(9) 0.0040(9) -0.0159(10)
C15 0.0362(11) 0.0478(12) 0.0435(12) -0.0155(10) 0.0047(9) -0.0206(10)
C16 0.0502(13) 0.0308(10) 0.0289(10) -0.0074(8) 0.0150(9) -0.0168(9)
C17 0.0446(12) 0.0403(11) 0.0252(9) -0.0048(8) 0.0113(9) -0.0148(9)
C18 0.0372(12) 0.0703(17) 0.0340(11) -0.0033(11) 0.0081(9) -0.0103(11)
C19 0.0404(12) 0.0734(17) 0.0272(10) 0.0005(11) 0.0026(9) -0.0096(11)
C20 0.0379(11) 0.0466(12) 0.0232(9) -0.0007(8) 0.0058(8) -0.0129(9)
C21 0.0375(11) 0.0431(11) 0.0267(9) -0.0004(8) 0.0049(8) -0.0101(9)
C22 0.0460(12) 0.0432(11) 0.0230(9) 0.0009(8) 0.0042(8) -0.0122(9)
C23 0.0347(10) 0.0418(11) 0.0217(9) -0.0001(8) 0.0040(8) -0.0072(8)
C24 0.0448(12) 0.0414(11) 0.0313(10) 0.0010(9) 0.0044(9) -0.0154(9)
C25 0.0446(12) 0.0366(11) 0.0288(10) -0.0046(8) 0.0008(9) -0.0091(9)
C26 0.0340(10) 0.0349(10) 0.0217(9) -0.0008(7) 0.0023(7) -0.0021(8)
C27 0.0365(10) 0.0395(11) 0.0256(9) -0.0005(8) 0.0045(8) -0.0108(8)
C28 0.0379(11) 0.0391(11) 0.0248(9) -0.0045(8) 0.0023(8) -0.0099(9)
C29 0.0376(11) 0.0397(11) 0.0223(9) -0.0024(8) 0.0007(8) 0.0008(9)
C30 0.108(4) 0.098(3) 0.103(4) 0.000(3) -0.013(3) 0.033(3)
C31 0.099(4) 0.131(5) 0.216(7) 0.062(5) -0.011(4) -0.023(3)
C32 0.184(7) 0.160(6) 0.156(6) -0.039(5) -0.088(5) -0.005(5)

loop_
_atom_type_symbol
_atom_type_description
_atom_type_scat_dispersion_real
_atom_type_scat_dispersion_imag
_atom_type_scat_source
C C 0.0033 0.0016 'International Tables Vol C Tables 4.2.6.8 and 6.1.1.4'
H H 0.0000 0.0000 'International Tables Vol C Tables 4.2.6.8 and 6.1.1.4'
Cd Cd -0.8075 1.2024 'International Tables Vol C Tables 4.2.6.8 and 6.1.1.4'
N N 0.0061 0.0033 'International Tables Vol C Tables 4.2.6.8 and 6.1.1.4'
O O 0.0106 0.0060 'International Tables Vol C Tables 4.2.6.8 and 6.1.1.4'

loop_
_geom_angle_atom_site_label_1
_geom_angle_atom_site_label_2
_geom_angle_atom_site_label_3
_geom_angle
_geom_angle_site_symmetry_1
_geom_angle_site_symmetry_3
O1W Cd1 N3 87.84(7) . .
O1W Cd1 N5 104.49(6) . .
N3 Cd1 N5 97.11(7) . .
O1W Cd1 N1 86.61(6) . .
N3 Cd1 N1 174.30(7) . .
N5 Cd1 N1 85.57(6) . .
O1W Cd1 O1 147.59(6) . .
N3 Cd1 O1 93.57(7) . .
N5 Cd1 O1 107.44(6) . .
N1 Cd1 O1 90.41(6) . .
O1W Cd1 O2 92.79(6) . .
N3 Cd1 O2 88.76(6) . .
N5 Cd1 O2 161.91(6) . .
N1 Cd1 O2 90.20(6) . .
O1 Cd1 O2 54.93(6) . .
O1W Cd1 C16 119.99(7) . .
N3 Cd1 C16 91.35(6) . .
N5 Cd1 C16 135.00(7) . .
N1 Cd1 C16 90.28(6) . .
O1 Cd1 C16 27.67(7) . .
O2 Cd1 C16 27.25(7) . .
C7 N1 C8 106.50(16) . .
C7 N1 Cd1 125.49(13) . .
C8 N1 Cd1 127.89(13) . .
C7 N2 C9 106.87(16) . .
C7 N2 C2 126.56(16) . .
C9 N2 C2 126.49(16) . .
C10 N3 C11 105.73(17) . .
C10 N3 Cd1 132.77(15) . .
C11 N3 Cd1 121.28(14) . .
C10 N4 C12 106.86(17) 1_545 .
C10 N4 C4 126.73(17) 1_545 .
C12 N4 C4 126.29(17) . .
C13 N5 C14 105.56(17) . .
C13 N5 Cd1 125.89(15) . .
C14 N5 Cd1 121.53(14) . .
C13 N6 C15 107.88(16) 2_457 .
C13 N6 C6 125.77(17) 2_457 .
C15 N6 C6 126.25(16) . .
O6 N7 O5 121.4(2) . .
O6 N7 C21 120.1(2) . .
O5 N7 C21 118.5(2) . .
O7 N8 O8 123.3(2) . .
O7 N8 C28 118.3(2) . .
O8 N8 C28 118.36(18) . .
C30 N9 C32 118.7(5) . .
C30 N9 C31 121.3(6) . .
C32 N9 C31 120.1(5) . .
C16 O1 Cd1 92.24(13) . .
C16 O2 Cd1 88.75(13) . .
Cd1 O1W H1A 116.5 . .
Cd1 O1W H1B 117.7 . .
H1A O1W H1B 106.1 . .
H2WB O2W H2WA 105.5 . .
C2 C1 C6 118.47(17) . .
C2 C1 H1 120.8 . .
C6 C1 H1 120.8 . .
C1 C2 C3 120.55(17) . .
C1 C2 N2 120.24(16) . .
C3 C2 N2 119.21(17) . .
C4 C3 C2 119.30(18) . .
C4 C3 H3 120.4 . .
C2 C3 H3 120.4 . .
C3 C4 C5 121.59(17) . .
C3 C4 N4 118.32(17) . .
C5 C4 N4 120.05(17) . .
C6 C5 C4 117.78(18) . .
C6 C5 H5 121.1 . .
C4 C5 H5 121.1 . .
C5 C6 C1 122.28(17) . .
C5 C6 N6 119.46(17) . .
C1 C6 N6 118.26(16) . .
N1 C7 N2 110.95(17) . .
N1 C7 H7 124.5 . .
N2 C7 H7 124.5 . .
C9 C8 N1 109.31(17) . .
C9 C8 H8 125.3 . .
N1 C8 H8 125.3 . .
C8 C9 N2 106.36(17) . .
C8 C9 H9 126.8 . .
N2 C9 H9 126.8 . .
N3 C10 N4 111.36(18) . 1_565
N3 C10 H10 124.3 . .
N4 C10 H10 124.3 1_565 .
C12 C11 N3 109.9(2) 1_565 .
C12 C11 H11 125.0 1_565 .
N3 C11 H11 125.0 . .
C11 C12 N4 106.13(19) 1_545 .
C11 C12 H12 126.9 1_545 .
N4 C12 H12 126.9 . .
N5 C13 N6 110.80(18) . 2_457
N5 C13 H13 124.6 . .
N6 C13 H13 124.6 2_457 .
C15 C14 N5 109.88(19) 2_457 .
C15 C14 H14 125.1 2_457 .
N5 C14 H14 125.1 . .
C14 C15 N6 105.88(18) 2_457 .
C14 C15 H15 127.1 2_457 .
N6 C15 H15 127.1 . .
O2 C16 O1 124.08(19) . .
O2 C16 C17 118.3(2) . .
O1 C16 C17 117.7(2) . .
O2 C16 Cd1 64.00(11) . .
O1 C16 Cd1 60.09(11) . .
C17 C16 Cd1 177.70(18) . .
C22 C17 C18 119.42(19) . .
C22 C17 C16 119.7(2) . .
C18 C17 C16 120.9(2) . .
C19 C18 C17 119.4(2) . .
C19 C18 H18 120.3 . .
C17 C18 H18 120.3 . .
C18 C19 C20 122.2(2) . .
C18 C19 H19 118.9 . .
C20 C19 H19 118.9 . .
C21 C20 C19 116.63(19) . .
C21 C20 C23 126.5(2) . .
C19 C20 C23 116.58(19) . .
C22 C21 C20 122.1(2) . .
C22 C21 N7 116.5(2) . .
C20 C21 N7 121.40(18) . .
C17 C22 C21 120.2(2) . .
C17 C22 H22 119.9 . .
C21 C22 H22 119.9 . .
C24 C23 C28 116.72(18) . .
C24 C23 C20 116.92(19) . .
C28 C23 C20 126.29(19) . .
C23 C24 C25 121.8(2) . .
C23 C24 H24 119.1 . .
C25 C24 H24 119.1 . .
C26 C25 C24 120.3(2) . .
C26 C25 H25 119.8 . .
C24 C25 H25 119.8 . .
C25 C26 C27 118.93(18) . .
C25 C26 C29 121.23(19) . .
C27 C26 C29 119.81(19) . .
C28 C27 C26 119.91(19) . .
C28 C27 H27 120.0 . .
C26 C27 H27 120.0 . .
C27 C28 C23 122.31(19) . .
C27 C28 N8 116.73(19) . .
C23 C28 N8 120.94(17) . .
O3 C29 O4 126.17(19) . .
O3 C29 C26 117.8(2) . .
O4 C29 C26 116.02(19) . .
O9 C30 N9 133.6(7) . .
O9 C30 H30 113.2 . .
N9 C30 H30 113.2 . .
N9 C31 H31A 109.5 . .
N9 C31 H31B 109.5 . .
H31A C31 H31B 109.5 . .
N9 C31 H31C 109.5 . .
H31A C31 H31C 109.5 . .
H31B C31 H31C 109.5 . .
N9 C32 H32A 109.5 . .
N9 C32 H32B 109.5 . .
H32A C32 H32B 109.5 . .
N9 C32 H32C 109.5 . .
H32A C32 H32C 109.5 . .
H32B C32 H32C 109.5 . .

loop_
_geom_bond_atom_site_label_1
_geom_bond_atom_site_label_2
_geom_bond_distance
_geom_bond_site_symmetry_2
Cd1 O1W 2.2772(16) .
Cd1 N3 2.2981(18) .
Cd1 N5 2.305(2) .
Cd1 N1 2.3121(18) .
Cd1 O1 2.3484(17) .
Cd1 O2 2.4338(19) .
Cd1 C16 2.707(2) .
N1 C7 1.314(2) .
N1 C8 1.373(3) .
N2 C7 1.350(2) .
N2 C9 1.380(3) .
N2 C2 1.424(2) .
N3 C10 1.311(3) .
N3 C11 1.371(3) .
N4 C10 1.347(2) 1_545
N4 C12 1.373(3) .
N4 C4 1.427(2) .
N5 C13 1.317(3) .
N5 C14 1.382(3) .
N6 C13 1.343(2) 2_457
N6 C15 1.369(3) .
N6 C6 1.433(2) .
N7 O6 1.186(3) .
N7 O5 1.199(3) .
N7 C21 1.465(3) .
N8 O7 1.221(3) .
N8 O8 1.222(3) .
N8 C28 1.471(3) .
N9 C30 1.324(6) .
N9 C32 1.410(7) .
N9 C31 1.411(6) .
O1 C16 1.258(3) .
O2 C16 1.240(3) .
O3 C29 1.245(3) .
O4 C29 1.256(3) .
O9 C30 1.115(6) .
O1W H1A 0.8061 .
O1W H1B 0.9066 .
O2W H2WB 0.8969 .
O2W H2WA 0.9417 .
C1 C2 1.386(3) .
C1 C6 1.390(3) .
C1 H1 0.9300 .
C2 C3 1.392(3) .
C3 C4 1.384(3) .
C3 H3 0.9300 .
C4 C5 1.385(3) .
C5 C6 1.385(3) .
C5 H5 0.9300 .
C7 H7 0.9300 .
C8 C9 1.352(3) .
C8 H8 0.9300 .
C9 H9 0.9300 .
C10 N4 1.347(2) 1_565
C10 H10 0.9300 .
C11 C12 1.347(3) 1_565
C11 H11 0.9300 .
C12 C11 1.347(3) 1_545
C12 H12 0.9300 .
C13 N6 1.343(2) 2_457
C13 H13 0.9300 .
C14 C15 1.346(3) 2_457
C14 H14 0.9300 .
C15 C14 1.346(3) 2_457
C15 H15 0.9300 .
C16 C17 1.513(3) .
C17 C22 1.376(3) .
C17 C18 1.394(3) .
C18 C19 1.389(3) .
C18 H18 0.9300 .
C19 C20 1.393(3) .
C19 H19 0.9300 .
C20 C21 1.389(3) .
C20 C23 1.499(3) .
C21 C22 1.387(3) .
C22 H22 0.9300 .
C23 C24 1.389(3) .
C23 C28 1.392(3) .
C24 C25 1.389(3) .
C24 H24 0.9300 .
C25 C26 1.386(3) .
C25 H25 0.9300 .
C26 C27 1.386(3) .
C26 C29 1.521(3) .
C27 C28 1.384(3) .
C27 H27 0.9300 .
C30 H30 0.9300 .
C31 H31A 0.9600 .
C31 H31B 0.9600 .
C31 H31C 0.9600 .
C32 H32A 0.9600 .
C32 H32B 0.9600 .
C32 H32C 0.9600 .

loop_
_geom_torsion_atom_site_label_1
_geom_torsion_atom_site_label_2
_geom_torsion_atom_site_label_3
_geom_torsion_atom_site_label_4
_geom_torsion
_geom_torsion_site_symmetry_1
_geom_torsion_site_symmetry_4
C6 C1 C2 C3 1.4(3) . .
C6 C1 C2 N2 -178.91(18) . .
C7 N2 C2 C1 29.7(3) . .
C9 N2 C2 C1 -154.0(2) . .
C7 N2 C2 C3 -150.6(2) . .
C9 N2 C2 C3 25.7(3) . .
C1 C2 C3 C4 -0.9(3) . .
N2 C2 C3 C4 179.41(19) . .
C2 C3 C4 C5 -0.7(3) . .
C2 C3 C4 N4 -178.3(2) . .
C10 N4 C4 C3 -146.9(2) 1_545 .
C12 N4 C4 C3 28.6(4) . .
C10 N4 C4 C5 35.5(4) 1_545 .
C12 N4 C4 C5 -149.0(3) . .
C3 C4 C5 C6 1.7(3) . .
N4 C4 C5 C6 179.2(2) . .
C4 C5 C6 C1 -1.1(3) . .
C4 C5 C6 N6 179.28(19) . .
C2 C1 C6 C5 -0.3(3) . .
C2 C1 C6 N6 179.23(18) . .
C13 N6 C6 C5 -56.2(3) 2_457 .
C15 N6 C6 C5 127.9(2) . .
C13 N6 C6 C1 124.2(2) 2_457 .
C15 N6 C6 C1 -51.7(3) . .
C8 N1 C7 N2 -0.3(2) . .
Cd1 N1 C7 N2 176.00(13) . .
C9 N2 C7 N1 0.7(2) . .
C2 N2 C7 N1 177.61(18) . .
C7 N1 C8 C9 -0.3(3) . .
Cd1 N1 C8 C9 -176.47(15) . .
N1 C8 C9 N2 0.8(3) . .
C7 N2 C9 C8 -0.9(2) . .
C2 N2 C9 C8 -177.78(19) . .
C11 N3 C10 N4 0.7(3) . 1_565
Cd1 N3 C10 N4 -173.78(16) . 1_565
C10 N3 C11 C12 -0.5(3) . 1_565
Cd1 N3 C11 C12 174.8(2) . 1_565
C10 N4 C12 C11 0.4(3) 1_545 1_545
C4 N4 C12 C11 -175.9(2) . 1_545
C14 N5 C13 N6 0.4(2) . 2_457
Cd1 N5 C13 N6 -150.25(14) . 2_457
C13 N5 C14 C15 -0.3(3) . 2_457
Cd1 N5 C14 C15 151.88(17) . 2_457
C13 N6 C15 C14 -0.1(3) 2_457 2_457
C6 N6 C15 C14 176.4(2) . 2_457
Cd1 O2 C16 O1 0.2(2) . .
Cd1 O2 C16 C17 179.47(17) . .
Cd1 O1 C16 O2 -0.3(2) . .
Cd1 O1 C16 C17 -179.49(16) . .
O2 C16 C17 C22 3.6(3) . .
O1 C16 C17 C22 -177.1(2) . .
O2 C16 C17 C18 -175.9(2) . .
O1 C16 C17 C18 3.4(3) . .
C22 C17 C18 C19 0.2(4) . .
C16 C17 C18 C19 179.6(2) . .
C17 C18 C19 C20 0.8(4) . .
C18 C19 C20 C21 -0.9(4) . .
C18 C19 C20 C23 173.6(2) . .
C19 C20 C21 C22 0.1(3) . .
C23 C20 C21 C22 -173.9(2) . .
C19 C20 C21 N7 179.6(2) . .
C23 C20 C21 N7 5.7(4) . .
O6 N7 C21 C22 -166.7(3) . .
O5 N7 C21 C22 15.9(4) . .
O6 N7 C21 C20 13.7(4) . .
O5 N7 C21 C20 -163.7(3) . .
C18 C17 C22 C21 -1.0(3) . .
C16 C17 C22 C21 179.5(2) . .
C20 C21 C22 C17 0.9(4) . .
N7 C21 C22 C17 -178.7(2) . .
C21 C20 C23 C24 104.3(3) . .
C19 C20 C23 C24 -69.6(3) . .
C21 C20 C23 C28 -78.9(3) . .
C19 C20 C23 C28 107.1(3) . .
C28 C23 C24 C25 0.7(3) . .
C20 C23 C24 C25 177.8(2) . .
C23 C24 C25 C26 -2.0(4) . .
C24 C25 C26 C27 1.8(3) . .
C24 C25 C26 C29 179.7(2) . .
C25 C26 C27 C28 -0.3(3) . .
C29 C26 C27 C28 -178.25(19) . .
C26 C27 C28 C23 -1.1(3) . .
C26 C27 C28 N8 177.5(2) . .
C24 C23 C28 C27 0.9(3) . .
C20 C23 C28 C27 -175.9(2) . .
C24 C23 C28 N8 -177.6(2) . .
C20 C23 C28 N8 5.6(3) . .
O7 N8 C28 C27 158.9(2) . .
O8 N8 C28 C27 -20.4(3) . .
O7 N8 C28 C23 -22.5(3) . .
O8 N8 C28 C23 158.2(2) . .
C25 C26 C29 O3 -10.0(3) . .
C27 C26 C29 O3 167.9(2) . .
C25 C26 C29 O4 171.9(2) . .
C27 C26 C29 O4 -10.2(3) . .
C32 N9 C30 O9 175.3(6) . .
C31 N9 C30 O9 -4.4(8) . .
